data_4081953
loop_
_publ_author_name
'Alzamly, Ahmed'
'Gambarotta, Sandro'
'Korobkov, Ilia'

_publ_section_title
;
 Synthesis, Structures, and Ethylene Oligomerization Activity of
 Bis(phosphanylamine)pyridine Chromium/Aluminate Complexes
;
_journal_issue 23
_journal_name_full Organometallics
_journal_page_first 7107
_journal_paper_doi 10.1021/om4008289
_journal_volume 32
_journal_year 2013
_chemical_formula_sum 'C97 H128 Al4 Cl6 Cr2 N6 P4'
_chemical_formula_weight 1926.55
_chemical_name_systematic
; 
 ? 
;
_space_group_crystal_system monoclinic
_space_group_IT_number 14
_space_group_name_Hall '-P 2ybc'
_space_group_name_H-M_alt 'P 1 21/c 1'
_symmetry_space_group_name_Hall '-P 2ybc'
_symmetry_space_group_name_H-M 'P 1 21/c 1'
_atom_sites_solution_hydrogens geom
_audit_creation_method SHELXL-2013
_cell_angle_alpha 90
_cell_angle_beta 96.0150(10)
_cell_angle_gamma 90
_cell_formula_units_Z 4
_cell_length_a 10.4726(2)
_cell_length_b 35.8132(7)
_cell_length_c 27.6642(6)
_cell_measurement_reflns_used 9858
_cell_measurement_temperature 200(2)
_cell_measurement_theta_max 25.81
_cell_measurement_theta_min 2.24
_cell_volume 10318.5(4)
_computing_cell_refinement 'APEX II, Bruker (2009)'
_computing_data_collection 'APEX II, Bruker (2009)'
_computing_data_reduction 'XPREP, Bruker (2009)'
_computing_molecular_graphics 'SHELXTL, Bruker (2004)'
_computing_publication_material 'SHELXTL, Bruker (2004)'
_computing_structure_refinement 'SHELXL-2013 (Sheldrick, 2013)'
_computing_structure_solution 'SHELXS-03 (Sheldrick, 2003)'
_diffrn_ambient_temperature 200(2)
_diffrn_measured_fraction_theta_full 0.940
_diffrn_measured_fraction_theta_max 0.997
_diffrn_measurement_device_type 'Bruker APEX-II CCD'
_diffrn_measurement_method '\f and \w scans'
_diffrn_radiation_type MoK\a
_diffrn_radiation_wavelength 0.71073
_diffrn_reflns_av_R_equivalents 0.0760
_diffrn_reflns_av_unetI/netI 0.0569
_diffrn_reflns_Laue_measured_fraction_full 0.940
_diffrn_reflns_Laue_measured_fraction_max 0.997
_diffrn_reflns_limit_h_max 12
_diffrn_reflns_limit_h_min -12
_diffrn_reflns_limit_k_max 40
_diffrn_reflns_limit_k_min -42
_diffrn_reflns_limit_l_max 32
_diffrn_reflns_limit_l_min -32
_diffrn_reflns_number 134061
_diffrn_reflns_point_group_measured_fraction_full 0.940
_diffrn_reflns_point_group_measured_fraction_max 0.997
_diffrn_reflns_theta_full 25.242
_diffrn_reflns_theta_max 24.713
_diffrn_reflns_theta_min 1.586
_exptl_absorpt_coefficient_mu 0.508
_exptl_absorpt_correction_T_max 0.980
_exptl_absorpt_correction_T_min 0.932
_exptl_absorpt_correction_type multi-scan
_exptl_absorpt_process_details 'SADABS, Bruker (2003)'
_exptl_crystal_colour blue
_exptl_crystal_density_diffrn 1.240
_exptl_crystal_density_meas ?
_exptl_crystal_description plate
_exptl_crystal_F_000 4056
_exptl_crystal_size_max 0.140
_exptl_crystal_size_mid 0.100
_exptl_crystal_size_min 0.040
_refine_diff_density_max 1.142
_refine_diff_density_min -0.716
_refine_diff_density_rms 0.076
_refine_ls_extinction_method none
_refine_ls_goodness_of_fit_ref 1.031
_refine_ls_hydrogen_treatment constr
_refine_ls_matrix_type full
_refine_ls_number_parameters 1022
_refine_ls_number_reflns 17551
_refine_ls_number_restraints 178
_refine_ls_restrained_S_all 1.036
_refine_ls_R_factor_all 0.1171
_refine_ls_R_factor_gt 0.0715
_refine_ls_shift/su_max 0.045
_refine_ls_shift/su_mean 0.000
_refine_ls_structure_factor_coef Fsqd
_refine_ls_weighting_details 'w=1/[\s^2^(Fo^2^)+(0.0680P)^2^+30.0193P] where P=(Fo^2^+2Fc^2^)/3'
_refine_ls_weighting_scheme calc
_refine_ls_wR_factor_gt 0.1606
_refine_ls_wR_factor_ref 0.1838
_reflns_Friedel_coverage 0.000
_reflns_number_gt 11512
_reflns_number_total 17551
_reflns_threshold_expression 'I > 2\s(I)'
_cod_data_source_file om4008289_si_002.cif
_cod_data_source_block sg231
_cod_depositor_comments
;
The following automatic conversions were performed:

'_exptl_crystal_density_meas' value 'n/a' was changed to '?' - the
value is perceived as not measured.

Automatic conversion script
Id: cif_fix_values 3008 2015-01-20 13:52:24Z robertas 
;
_cod_database_code 4081953
_shelx_space_group_comment
; 
The symmetry employed for this shelxl refinement is uniquely defined 
by the following loop, which should always be used as a source of 
symmetry information in preference to the above space-group names. 
They are only intended as comments. 
;
_shelx_estimated_absorpt_t_min 0.932
_shelx_estimated_absorpt_t_max 0.980
_shelxl_version_number 2013-3

loop_
_space_group_symop_operation_xyz
'x, y, z'
'-x, y+1/2, -z+1/2'
'-x, -y, -z'
'x, -y-1/2, z-1/2'

loop_
_atom_site_label
_atom_site_type_symbol
_atom_site_fract_x
_atom_site_fract_y
_atom_site_fract_z
_atom_site_U_iso_or_equiv
_atom_site_adp_type
_atom_site_occupancy
_atom_site_site_symmetry_order
_atom_site_calc_flag
_atom_site_refinement_flags_posn
_atom_site_refinement_flags_adp
_atom_site_refinement_flags_occupancy
_atom_site_disorder_assembly
_atom_site_disorder_group
Cr1 Cr 0.36763(4) 0.99239(2) 0.25042(2) 0.02959(10) Uani 1 1 d . . . . .
Cr2 Cr 0.10275(4) 0.76153(2) 0.30647(2) 0.03038(10) Uani 1 1 d . . . . .
Al1 Al 0.30380(8) 0.90246(2) 0.10453(3) 0.0390(2) Uani 1 1 d . . . . .
Al2 Al 0.57727(9) 1.06399(3) 0.25415(5) 0.0651(3) Uani 1 1 d . . . . .
Al3 Al 0.18924(8) 0.84823(2) 0.45512(3) 0.0405(2) Uani 1 1 d . . . . .
Al4 Al -0.09225(8) 0.68632(2) 0.29667(3) 0.0477(3) Uani 1 1 d D . . . .
Cl1 Cl 0.61048(6) 1.00169(2) 0.25474(3) 0.0586(2) Uani 1 1 d . . . . .
Cl2 Cl 0.35729(6) 1.05891(2) 0.24515(3) 0.0472(2) Uani 1 1 d . . . . .
Cl3 Cl 0.15921(7) 0.85844(2) 0.11756(2) 0.0490(2) Uani 1 1 d . . . . .
Cl4 Cl 0.12560(6) 0.69496(2) 0.30700(3) 0.04520(19) Uani 1 1 d . . . . .
Cl5 Cl -0.13854(6) 0.74780(2) 0.29521(3) 0.0518(2) Uani 1 1 d . . . . .
Cl6 Cl 0.32719(7) 0.89270(2) 0.43785(2) 0.0472(2) Uani 1 1 d . . . . .
N1 N 0.32125(19) 0.93065(5) 0.16564(7) 0.0316(5) Uani 1 1 d . . . . .
N2 N 0.35741(17) 0.93489(5) 0.25232(7) 0.0256(5) Uani 1 1 d . . . . .
N3 N 0.36718(19) 0.93863(5) 0.33739(7) 0.0326(6) Uani 1 1 d . . . . .
H3 H 0.3816 0.9278 0.3660 0.039 Uiso 1 1 calc R U . . .
N4 N 0.15374(19) 0.82129(5) 0.39361(7) 0.0336(6) Uani 1 1 d . . . . .
N5 N 0.11406(18) 0.81916(5) 0.30689(7) 0.0291(5) Uani 1 1 d . . . . .
N6 N 0.1055(2) 0.81758(5) 0.22193(7) 0.0354(6) Uani 1 1 d . . . . .
H6 H 0.0916 0.8290 0.1937 0.042 Uiso 1 1 calc R U . . .
P1 P 0.29391(6) 0.97698(2) 0.16799(2) 0.03066(17) Uani 1 1 d . . . . .
P2 P 0.33052(6) 0.98425(2) 0.33545(2) 0.03135(17) Uani 1 1 d . . . . .
P3 P 0.17637(7) 0.77477(2) 0.38949(2) 0.03433(18) Uani 1 1 d . . . . .
P4 P 0.14133(6) 0.77177(2) 0.22245(2) 0.03205(17) Uani 1 1 d . . . . .
C1 C 0.3541(2) 0.91387(6) 0.21091(8) 0.0264(6) Uani 1 1 d . . . . .
C2 C 0.3828(2) 0.87579(7) 0.21395(9) 0.0318(7) Uani 1 1 d . . . . .
H2A H 0.3846 0.8614 0.1852 0.038 Uiso 1 1 calc R U . . .
C3 C 0.4086(2) 0.85922(7) 0.25887(9) 0.0341(7) Uani 1 1 d . . . . .
H3A H 0.4306 0.8335 0.2609 0.041 Uiso 1 1 calc R U . . .
C4 C 0.4029(2) 0.87941(6) 0.30065(9) 0.0303(6) Uani 1 1 d . . . . .
H4A H 0.4170 0.8679 0.3317 0.036 Uiso 1 1 calc R U . . .
C5 C 0.3759(2) 0.91709(6) 0.29619(8) 0.0278(6) Uani 1 1 d . . . . .
C6 C 0.3670(2) 0.99783(7) 0.11821(9) 0.0351(7) Uani 1 1 d . . . . .
C7 C 0.4951(3) 0.98847(8) 0.11387(10) 0.0472(8) Uani 1 1 d . . . . .
H7A H 0.5385 0.9710 0.1357 0.057 Uiso 1 1 calc R U . . .
C8 C 0.5581(3) 1.00473(9) 0.07767(11) 0.0603(10) Uani 1 1 d . . . . .
H8A H 0.6439 0.9977 0.0738 0.072 Uiso 1 1 calc R U . . .
C9 C 0.4973(3) 1.03087(9) 0.04735(11) 0.0648(10) Uani 1 1 d . . . . .
H9A H 0.5421 1.0426 0.0234 0.078 Uiso 1 1 calc R U . . .
C10 C 0.3715(3) 1.04024(9) 0.05145(11) 0.0629(10) Uani 1 1 d . . . . .
H10A H 0.3295 1.0580 0.0298 0.076 Uiso 1 1 calc R U . . .
C11 C 0.3061(3) 1.02409(8) 0.08665(9) 0.0465(8) Uani 1 1 d . . . . .
H11A H 0.2194 1.0308 0.0894 0.056 Uiso 1 1 calc R U . . .
C12 C 0.1218(2) 0.98510(7) 0.15979(9) 0.0361(7) Uani 1 1 d . . . . .
C13 C 0.0747(3) 1.02106(8) 0.16456(10) 0.0451(8) Uani 1 1 d . . . . .
H13A H 0.1320 1.0417 0.1676 0.054 Uiso 1 1 calc R U . . .
C14 C -0.0558(3) 1.02669(9) 0.16490(11) 0.0600(10) Uani 1 1 d . . . . .
H14A H -0.0879 1.0512 0.1686 0.072 Uiso 1 1 calc R U . . .
C15 C -0.1389(3) 0.99732(11) 0.15993(12) 0.0691(11) Uani 1 1 d . . . . .
H15A H -0.2285 1.0015 0.1599 0.083 Uiso 1 1 calc R U . . .
C16 C -0.0939(3) 0.96190(10) 0.15494(13) 0.0689(11) Uani 1 1 d . . . . .
H16A H -0.1523 0.9415 0.1517 0.083 Uiso 1 1 calc R U . . .
C17 C 0.0366(3) 0.95547(8) 0.15452(10) 0.0485(8) Uani 1 1 d . . . . .
H17A H 0.0673 0.9308 0.1506 0.058 Uiso 1 1 calc R U . . .
C18 C 0.4254(2) 1.00333(7) 0.38802(9) 0.0378(7) Uani 1 1 d . . . . .
C19 C 0.3860(3) 1.03603(8) 0.40902(11) 0.0588(10) Uani 1 1 d . . . . .
H19A H 0.3065 1.0472 0.3973 0.071 Uiso 1 1 calc R U . . .
C20 C 0.4633(4) 1.05224(10) 0.44711(12) 0.0740(11) Uani 1 1 d . . . . .
H20A H 0.4375 1.0749 0.4612 0.089 Uiso 1 1 calc R U . . .
C21 C 0.5766(3) 1.03569(10) 0.46443(12) 0.0751(11) Uani 1 1 d . . . . .
H21A H 0.6285 1.0467 0.4909 0.090 Uiso 1 1 calc R U . . .
C22 C 0.6154(3) 1.00397(11) 0.44438(12) 0.0699(11) Uani 1 1 d . . . . .
H22A H 0.6948 0.9929 0.4565 0.084 Uiso 1 1 calc R U . . .
C23 C 0.5399(3) 0.98742(9) 0.40619(10) 0.0538(9) Uani 1 1 d . . . . .
H23A H 0.5675 0.9649 0.3924 0.065 Uiso 1 1 calc R U . . .
C24 C 0.1652(2) 0.98986(7) 0.34740(9) 0.0346(7) Uani 1 1 d . . . . .
C25 C 0.0775(3) 1.00302(7) 0.31021(11) 0.0469(8) Uani 1 1 d . . . . .
H25A H 0.1065 1.0099 0.2800 0.056 Uiso 1 1 calc R U . . .
C26 C -0.0501(3) 1.00628(9) 0.31621(12) 0.0608(10) Uani 1 1 d . . . . .
H26A H -0.1092 1.0146 0.2900 0.073 Uiso 1 1 calc R U . . .
C27 C -0.0930(3) 0.99753(9) 0.36037(13) 0.0681(11) Uani 1 1 d . . . . .
H27A H -0.1810 1.0008 0.3650 0.082 Uiso 1 1 calc R U . . .
C28 C -0.0076(3) 0.98404(9) 0.39779(12) 0.0664(10) Uani 1 1 d . . . . .
H28A H -0.0376 0.9773 0.4278 0.080 Uiso 1 1 calc R U . . .
C29 C 0.1204(3) 0.98032(8) 0.39181(10) 0.0505(9) Uani 1 1 d . . . . .
H29A H 0.1787 0.9713 0.4178 0.061 Uiso 1 1 calc R U . . .
C30 C 0.2390(4) 0.93132(11) 0.04703(12) 0.0841(7) Uani 1 1 d D . . . .
H30A H 0.3036 0.9514 0.0454 0.101 Uiso 0.65 1 calc R U P A 1
H30B H 0.2509 0.9144 0.0195 0.101 Uiso 0.65 1 calc R U P A 1
H30C H 0.2713 0.9568 0.0550 0.101 Uiso 0.35 1 calc R U P B 2
H30D H 0.2918 0.9221 0.0218 0.101 Uiso 0.35 1 calc R U P B 2
C31 C 0.1197(5) 0.94941(15) 0.03262(16) 0.0841(7) Uani 0.65 1 d D . P C 1
H31A H 0.1066 0.9705 0.0553 0.101 Uiso 0.65 1 calc R U P C 1
C31' C 0.1225(6) 0.9378(2) 0.0214(2) 0.0841(7) Uani 0.35 1 d D . P C 2
H31B H 0.1376 0.9166 -0.0008 0.101 Uiso 0.35 1 calc R U P C 2
C32 C 0.1178(4) 0.96456(11) -0.02098(11) 0.0841(7) Uani 1 1 d D . . . .
H32A H 0.1892 0.9820 -0.0228 0.126 Uiso 0.65 1 calc R U P C 1
H32B H 0.0364 0.9775 -0.0302 0.126 Uiso 0.65 1 calc R U P C 1
H32C H 0.1265 0.9436 -0.0432 0.126 Uiso 0.65 1 calc R U P C 1
H32D H 0.1863 0.9831 -0.0149 0.126 Uiso 0.35 1 calc R U P C 2
H32E H 0.0343 0.9772 -0.0248 0.126 Uiso 0.35 1 calc R U P C 2
H32F H 0.1296 0.9507 -0.0507 0.126 Uiso 0.35 1 calc R U P C 2
C33 C 0.0005(3) 0.92200(11) 0.02969(12) 0.0841(7) Uani 1 1 d D . . . .
H33A H 0.0011 0.9059 0.0010 0.126 Uiso 0.65 1 calc R U P C 1
H33B H -0.0791 0.9366 0.0272 0.126 Uiso 0.65 1 calc R U P C 1
H33C H 0.0057 0.9065 0.0590 0.126 Uiso 0.65 1 calc R U P C 1
H33D H 0.0089 0.9086 0.0607 0.126 Uiso 0.35 1 calc R U P C 2
H33E H -0.0276 0.9046 0.0033 0.126 Uiso 0.35 1 calc R U P C 2
H33F H -0.0629 0.9420 0.0307 0.126 Uiso 0.35 1 calc R U P C 2
C34 C 0.4736(3) 0.87968(10) 0.09822(11) 0.0685(11) Uani 1 1 d . . . . .
H34A H 0.5386 0.8974 0.1132 0.082 Uiso 1 1 calc R U . . .
H34B H 0.4792 0.8571 0.1190 0.082 Uiso 1 1 calc R U . . .
C35 C 0.5156(5) 0.86864(17) 0.05224(17) 0.142(2) Uani 1 1 d . . . . .
H35A H 0.5163 0.8924 0.0333 0.170 Uiso 1 1 calc R U . . .
C36 C 0.6576(5) 0.8553(2) 0.0573(2) 0.213(3) Uani 1 1 d . . . . .
H36A H 0.6829 0.8492 0.0251 0.320 Uiso 1 1 calc R U . . .
H36B H 0.6665 0.8330 0.0780 0.320 Uiso 1 1 calc R U . . .
H36C H 0.7132 0.8751 0.0719 0.320 Uiso 1 1 calc R U . . .
C37 C 0.4364(7) 0.84403(16) 0.02161(18) 0.181(3) Uani 1 1 d . . . . .
H37A H 0.3478 0.8533 0.0183 0.271 Uiso 1 1 calc R U . . .
H37B H 0.4391 0.8190 0.0360 0.271 Uiso 1 1 calc R U . . .
H37C H 0.4680 0.8429 -0.0105 0.271 Uiso 1 1 calc R U . . .
C38 C 0.6317(3) 1.08272(11) 0.19357(16) 0.0979(13) Uani 1 1 d . U . . .
H38A H 0.7163 1.0947 0.2018 0.117 Uiso 1 1 calc R U . . .
H38B H 0.6468 1.0606 0.1735 0.117 Uiso 1 1 calc R U . . .
C39 C 0.5553(5) 1.10842(12) 0.16252(16) 0.1040(14) Uani 1 1 d . U . . .
H39A H 0.4740 1.0949 0.1513 0.125 Uiso 1 1 calc R U . . .
C40 C 0.6171(5) 1.11894(12) 0.11625(16) 0.1179(16) Uani 1 1 d . U . . .
H40A H 0.6392 1.0962 0.0994 0.177 Uiso 1 1 calc R U . . .
H40B H 0.6950 1.1336 0.1252 0.177 Uiso 1 1 calc R U . . .
H40C H 0.5562 1.1337 0.0948 0.177 Uiso 1 1 calc R U . . .
C41 C 0.5166(5) 1.14214(12) 0.18761(17) 0.1194(17) Uani 1 1 d . U . . .
H41A H 0.4781 1.1349 0.2170 0.179 Uiso 1 1 calc R U . . .
H41B H 0.4537 1.1562 0.1660 0.179 Uiso 1 1 calc R U . . .
H41C H 0.5921 1.1578 0.1965 0.179 Uiso 1 1 calc R U . . .
C42 C 0.6364(4) 1.07954(10) 0.32004(17) 0.0995(14) Uani 1 1 d . U . . .
H42A H 0.5762 1.0705 0.3427 0.119 Uiso 0.5 1 calc R U P D 1
H42B H 0.7221 1.0687 0.3300 0.119 Uiso 0.5 1 calc R U P D 1
H42C H 0.6088 1.0593 0.3411 0.119 Uiso 0.5 1 calc R U P E 2
H42D H 0.7312 1.0778 0.3222 0.119 Uiso 0.5 1 calc R U P E 2
C43 C 0.6437(6) 1.1213(2) 0.3220(3) 0.089(2) Uani 0.5 1 d D U P F 1
H43 H 0.6752 1.1317 0.2918 0.107 Uiso 0.5 1 calc R U P F 1
C44 C 0.7323(7) 1.1311(2) 0.3656(3) 0.106(2) Uani 0.5 1 d D U P F 1
H44A H 0.7380 1.1583 0.3688 0.160 Uiso 0.5 1 calc R U P F 1
H44B H 0.8176 1.1208 0.3623 0.160 Uiso 0.5 1 calc R U P F 1
H44C H 0.6995 1.1205 0.3946 0.160 Uiso 0.5 1 calc R U P F 1
C45 C 0.5117(6) 1.1364(2) 0.3291(3) 0.098(3) Uani 0.5 1 d D U P F 1
H45A H 0.4519 1.1306 0.3004 0.147 Uiso 0.5 1 calc R U P F 1
H45B H 0.5166 1.1635 0.3336 0.147 Uiso 0.5 1 calc R U P F 1
H45C H 0.4812 1.1249 0.3578 0.147 Uiso 0.5 1 calc R U P F 1
C43' C 0.6076(6) 1.11820(19) 0.3484(3) 0.098(2) Uani 0.5 1 d D U P F 2
H43' H 0.6388 1.1159 0.3837 0.118 Uiso 0.5 1 calc R U P F 2
C44' C 0.6837(8) 1.1471(2) 0.3254(3) 0.124(3) Uani 0.5 1 d D U P F 2
H44D H 0.7755 1.1427 0.3344 0.186 Uiso 0.5 1 calc R U P F 2
H44E H 0.6607 1.1719 0.3366 0.186 Uiso 0.5 1 calc R U P F 2
H44F H 0.6651 1.1457 0.2900 0.186 Uiso 0.5 1 calc R U P F 2
C45' C 0.4664(6) 1.1272(2) 0.3424(4) 0.103(3) Uani 0.5 1 d D U P F 2
H45D H 0.4189 1.1073 0.3569 0.154 Uiso 0.5 1 calc R U P F 2
H45E H 0.4365 1.1294 0.3077 0.154 Uiso 0.5 1 calc R U P F 2
H45F H 0.4519 1.1509 0.3587 0.154 Uiso 0.5 1 calc R U P F 2
C46 C 0.1186(2) 0.83930(6) 0.34940(9) 0.0297(6) Uani 1 1 d . . . . .
C47 C 0.0900(2) 0.87727(7) 0.34806(9) 0.0352(7) Uani 1 1 d . . . . .
H47A H 0.0879 0.8909 0.3774 0.042 Uiso 1 1 calc R U . . .
C48 C 0.0648(2) 0.89499(7) 0.30388(9) 0.0355(7) Uani 1 1 d . . . . .
H48A H 0.0427 0.9207 0.3029 0.043 Uiso 1 1 calc R U . . .
C49 C 0.0715(2) 0.87577(7) 0.26129(9) 0.0340(7) Uani 1 1 d . . . . .
H49A H 0.0588 0.8882 0.2308 0.041 Uiso 1 1 calc R U . . .
C50 C 0.0970(2) 0.83808(7) 0.26386(8) 0.0303(6) Uani 1 1 d . . . . .
C51 C 0.1066(3) 0.75345(7) 0.43973(9) 0.0431(8) Uani 1 1 d . . . . .
C52 C 0.1719(3) 0.72837(8) 0.47272(11) 0.0610(10) Uani 1 1 d . . . . .
H52A H 0.2603 0.7232 0.4711 0.073 Uiso 1 1 calc R U . . .
C53 C 0.1064(4) 0.71144(10) 0.50734(12) 0.0842(13) Uani 1 1 d . . . . .
H53A H 0.1502 0.6941 0.5291 0.101 Uiso 1 1 calc R U . . .
C54 C -0.0184(4) 0.71882(11) 0.51112(12) 0.0924(13) Uani 1 1 d . . . . .
H54A H -0.0615 0.7068 0.5353 0.111 Uiso 1 1 calc R U . . .
C55 C -0.0827(4) 0.74375(12) 0.47984(13) 0.0879(14) Uani 1 1 d . . . . .
H55A H -0.1703 0.7493 0.4829 0.105 Uiso 1 1 calc R U . . .
C56 C -0.0212(3) 0.76112(9) 0.44357(11) 0.0595(10) Uani 1 1 d . . . . .
H56A H -0.0668 0.7781 0.4217 0.071 Uiso 1 1 calc R U . . .
C57 C 0.3468(3) 0.76582(7) 0.39514(9) 0.0402(8) Uani 1 1 d . . . . .
C58 C 0.3956(3) 0.72976(8) 0.39558(12) 0.0591(10) Uani 1 1 d . . . . .
H58A H 0.3393 0.7090 0.3961 0.071 Uiso 1 1 calc R U . . .
C59 C 0.5262(3) 0.72394(10) 0.39524(13) 0.0749(12) Uani 1 1 d . . . . .
H59A H 0.5590 0.6992 0.3965 0.090 Uiso 1 1 calc R U . . .
C60 C 0.6077(3) 0.75308(11) 0.39321(14) 0.0813(13) Uani 1 1 d . . . . .
H60A H 0.6972 0.7487 0.3931 0.098 Uiso 1 1 calc R U . . .
C61 C 0.5612(3) 0.78902(11) 0.39125(15) 0.0838(13) Uani 1 1 d . . . . .
H61A H 0.6178 0.8095 0.3890 0.101 Uiso 1 1 calc R U . . .
C62 C 0.4320(3) 0.79496(9) 0.39260(11) 0.0565(9) Uani 1 1 d . . . . .
H62A H 0.4004 0.8198 0.3918 0.068 Uiso 1 1 calc R U . . .
C63 C 0.3071(2) 0.76525(7) 0.21203(9) 0.0352(7) Uani 1 1 d . . . . .
C64 C 0.3598(3) 0.77824(8) 0.17118(10) 0.0433(8) Uani 1 1 d . . . . .
H64A H 0.3070 0.7904 0.1460 0.052 Uiso 1 1 calc R U . . .
C65 C 0.4894(3) 0.77339(8) 0.16733(11) 0.0530(9) Uani 1 1 d . . . . .
H65A H 0.5253 0.7824 0.1394 0.064 Uiso 1 1 calc R U . . .
C66 C 0.5667(3) 0.75569(9) 0.20362(12) 0.0616(10) Uani 1 1 d . . . . .
H66A H 0.6553 0.7520 0.2004 0.074 Uiso 1 1 calc R U . . .
C67 C 0.5160(3) 0.74351(10) 0.24411(13) 0.0688(11) Uani 1 1 d . . . . .
H67A H 0.5699 0.7319 0.2696 0.083 Uiso 1 1 calc R U . . .
C68 C 0.3880(3) 0.74780(9) 0.24842(11) 0.0516(9) Uani 1 1 d . . . . .
H68A H 0.3536 0.7388 0.2766 0.062 Uiso 1 1 calc R U . . .
C69 C 0.0458(2) 0.75340(7) 0.16977(9) 0.0377(7) Uani 1 1 d . . . . .
C70 C -0.0780(3) 0.76606(9) 0.15814(10) 0.0550(9) Uani 1 1 d . . . . .
H70A H -0.1092 0.7866 0.1751 0.066 Uiso 1 1 calc R U . . .
C71 C -0.1566(3) 0.74853(11) 0.12135(12) 0.0709(12) Uani 1 1 d . . . . .
H71A H -0.2417 0.7574 0.1132 0.085 Uiso 1 1 calc R U . . .
C72 C -0.1139(3) 0.71890(10) 0.09675(11) 0.0649(11) Uani 1 1 d . . . . .
H72A H -0.1695 0.7067 0.0724 0.078 Uiso 1 1 calc R U . . .
C73 C 0.0110(3) 0.70675(9) 0.10750(12) 0.0664(11) Uani 1 1 d . . . . .
H73A H 0.0430 0.6868 0.0895 0.080 Uiso 1 1 calc R U . . .
C74 C 0.0886(3) 0.72358(8) 0.14427(11) 0.0544(9) Uani 1 1 d . . . . .
H74A H 0.1734 0.7145 0.1523 0.065 Uiso 1 1 calc R U . . .
C75 C 0.0250(4) 0.87004(13) 0.47041(16) 0.1188(9) Uani 1 1 d . . . . .
H75A H -0.0060 0.8856 0.4420 0.143 Uiso 1 1 calc R U . . .
H75B H -0.0358 0.8489 0.4706 0.143 Uiso 1 1 calc R U . . .
C76 C 0.0069(4) 0.89164(13) 0.51179(17) 0.1188(9) Uani 1 1 d D . . . .
H76A H 0.0014 0.8724 0.5376 0.143 Uiso 0.5 1 calc R U P G 1
H76B H 0.0288 0.8711 0.5357 0.143 Uiso 0.5 1 calc R U P H 2
C77 C 0.0953(4) 0.91657(13) 0.53331(17) 0.1188(9) Uani 1 1 d . . . . .
H77A H 0.1822 0.9077 0.5295 0.178 Uiso 1 1 calc R U . . .
H77B H 0.0846 0.9187 0.5680 0.178 Uiso 1 1 calc R U . . .
H77C H 0.0822 0.9411 0.5178 0.178 Uiso 1 1 calc R U . . .
C78 C -0.1149(7) 0.9148(2) 0.5148(3) 0.1188(9) Uani 0.5 1 d D . P I 1
H78A H -0.1892 0.9011 0.4993 0.178 Uiso 0.5 1 calc R U P I 1
H78B H -0.1069 0.9386 0.4980 0.178 Uiso 0.5 1 calc R U P I 1
H78C H -0.1265 0.9194 0.5490 0.178 Uiso 0.5 1 calc R U P I 1
C78' C -0.1381(6) 0.8944(3) 0.5214(3) 0.1188(9) Uani 0.5 1 d D . P I 2
H78D H -0.1880 0.8754 0.5022 0.178 Uiso 0.5 1 calc R U P I 2
H78E H -0.1713 0.9192 0.5120 0.178 Uiso 0.5 1 calc R U P I 2
H78F H -0.1456 0.8903 0.5560 0.178 Uiso 0.5 1 calc R U P I 2
C79 C 0.2724(3) 0.81885(8) 0.50951(10) 0.0556(10) Uani 1 1 d . . . . .
H79A H 0.2727 0.8355 0.5381 0.067 Uiso 1 1 calc R U . . .
H79B H 0.2103 0.7988 0.5146 0.067 Uiso 1 1 calc R U . . .
C80 C 0.4007(4) 0.80007(11) 0.51556(12) 0.0801(13) Uani 1 1 d . . . . .
H80A H 0.4059 0.7831 0.4872 0.096 Uiso 1 1 calc R U . . .
C81 C 0.4217(5) 0.77636(12) 0.56215(14) 0.1154(19) Uani 1 1 d . . . . .
H81A H 0.3522 0.7580 0.5624 0.173 Uiso 1 1 calc R U . . .
H81B H 0.4220 0.7926 0.5906 0.173 Uiso 1 1 calc R U . . .
H81C H 0.5042 0.7633 0.5631 0.173 Uiso 1 1 calc R U . . .
C82 C 0.5126(4) 0.82790(12) 0.51671(15) 0.0991(16) Uani 1 1 d . . . . .
H82A H 0.5019 0.8436 0.4875 0.149 Uiso 1 1 calc R U . . .
H82B H 0.5938 0.8142 0.5177 0.149 Uiso 1 1 calc R U . . .
H82C H 0.5135 0.8437 0.5457 0.149 Uiso 1 1 calc R U . . .
C83 C -0.1437(6) 0.67466(14) 0.36220(19) 0.0833(9) Uani 0.6 1 d D . P J 1
H83A H -0.0924 0.6908 0.3859 0.100 Uiso 0.6 1 calc R U P J 1
H83B H -0.2346 0.6821 0.3624 0.100 Uiso 0.6 1 calc R U P J 1
C84 C -0.1306(5) 0.63336(14) 0.38174(17) 0.0833(9) Uani 0.6 1 d D . P J 1
H84 H -0.1665 0.6127 0.3601 0.100 Uiso 0.6 1 calc R U P J 1
C83' C -0.1693(8) 0.6611(3) 0.3471(2) 0.0833(9) Uani 0.4 1 d D . P J 2
H83C H -0.2520 0.6738 0.3503 0.100 Uiso 0.4 1 calc R U P J 2
H83D H -0.1906 0.6356 0.3350 0.100 Uiso 0.4 1 calc R U P J 2
C84' C -0.0996(6) 0.65659(18) 0.40020(19) 0.0833(9) Uani 0.4 1 d D . P J 2
H84' H -0.0651 0.6783 0.4202 0.100 Uiso 0.4 1 calc R U P J 2
C85 C -0.1947(6) 0.64102(18) 0.43301(18) 0.0833(9) Uani 0.6 1 d D . P J 1
H85A H -0.1955 0.6177 0.4515 0.125 Uiso 0.6 1 calc R U P J 1
H85B H -0.2828 0.6501 0.4256 0.125 Uiso 0.6 1 calc R U P J 1
H85C H -0.1437 0.6598 0.4523 0.125 Uiso 0.6 1 calc R U P J 1
C86 C 0.0232(5) 0.63283(18) 0.4005(2) 0.0833(9) Uani 0.6 1 d D . P J 1
H86A H 0.0468 0.6083 0.4143 0.125 Uiso 0.6 1 calc R U P J 1
H86B H 0.0421 0.6521 0.4253 0.125 Uiso 0.6 1 calc R U P J 1
H86C H 0.0726 0.6378 0.3729 0.125 Uiso 0.6 1 calc R U P J 1
C85' C -0.1994(7) 0.6252(2) 0.4203(3) 0.0833(9) Uani 0.4 1 d D . P J 2
H85D H -0.1700 0.6187 0.4541 0.125 Uiso 0.4 1 calc R U P J 2
H85E H -0.2008 0.6028 0.4000 0.125 Uiso 0.4 1 calc R U P J 2
H85F H -0.2861 0.6358 0.4187 0.125 Uiso 0.4 1 calc R U P J 2
C86' C -0.0126(8) 0.62030(19) 0.3898(3) 0.0833(9) Uani 0.4 1 d D . P J 2
H86D H 0.0372 0.6125 0.4201 0.125 Uiso 0.4 1 calc R U P J 2
H86E H 0.0460 0.6267 0.3657 0.125 Uiso 0.4 1 calc R U P J 2
H86F H -0.0687 0.5998 0.3774 0.125 Uiso 0.4 1 calc R U P J 2
C87 C -0.1401(4) 0.66451(10) 0.23327(14) 0.0811(13) Uani 1 1 d . . . . .
H87A H -0.2282 0.6545 0.2335 0.097 Uiso 1 1 calc R U . . .
H87B H -0.1454 0.6852 0.2094 0.097 Uiso 1 1 calc R U . . .
C88 C -0.0633(5) 0.63519(11) 0.21412(14) 0.1022(17) Uani 1 1 d . . . . .
H88A H 0.0133 0.6491 0.2049 0.123 Uiso 1 1 calc R U . . .
C89 C -0.0062(4) 0.60655(10) 0.24631(16) 0.0965(16) Uani 1 1 d . . . . .
H89A H 0.0289 0.6179 0.2771 0.145 Uiso 1 1 calc R U . . .
H89B H 0.0628 0.5942 0.2311 0.145 Uiso 1 1 calc R U . . .
H89C H -0.0718 0.5882 0.2526 0.145 Uiso 1 1 calc R U . . .
C90 C -0.1225(5) 0.61908(12) 0.16486(15) 0.1071(17) Uani 1 1 d . . . . .
H90A H -0.1609 0.6394 0.1445 0.161 Uiso 1 1 calc R U . . .
H90B H -0.1888 0.6008 0.1706 0.161 Uiso 1 1 calc R U . . .
H90C H -0.0552 0.6069 0.1484 0.161 Uiso 1 1 calc R U . . .
C91 C 0.7388(5) 0.88110(14) 0.32210(18) 0.1080(6) Uiso 1 1 d . . . . .
C92 C 0.7188(4) 0.91005(14) 0.28807(17) 0.1080(6) Uiso 1 1 d . . . . .
H92A H 0.7070 0.9349 0.2988 0.130 Uiso 1 1 calc R U . . .
C93 C 0.7162(4) 0.90327(14) 0.24279(17) 0.1080(6) Uiso 1 1 d . . . . .
H93A H 0.7000 0.9243 0.2221 0.130 Uiso 1 1 calc R U . . .
C94 C 0.7356(4) 0.86625(13) 0.21689(18) 0.1080(6) Uiso 1 1 d . . . . .
H94A H 0.7349 0.8617 0.1830 0.130 Uiso 1 1 calc R U . . .
C95 C 0.7540(4) 0.84153(14) 0.25391(17) 0.1080(6) Uiso 1 1 d . . . . .
H95A H 0.7650 0.8164 0.2440 0.130 Uiso 1 1 calc R U . . .
C96 C 0.7595(4) 0.84638(14) 0.30343(17) 0.1080(6) Uiso 1 1 d . . . . .
H96A H 0.7776 0.8257 0.3246 0.130 Uiso 1 1 calc R U . . .
C97 C 0.7402(5) 0.89068(13) 0.36850(16) 0.1080(6) Uiso 1 1 d . . . . .
H97A H 0.7557 0.8685 0.3890 0.162 Uiso 1 1 calc R U . . .
H97B H 0.6572 0.9017 0.3740 0.162 Uiso 1 1 calc R U . . .
H97C H 0.8085 0.9090 0.3768 0.162 Uiso 1 1 calc R U . . .

loop_
_atom_site_aniso_label
_atom_site_aniso_U_11
_atom_site_aniso_U_22
_atom_site_aniso_U_33
_atom_site_aniso_U_23
_atom_site_aniso_U_13
_atom_site_aniso_U_12
Cr1 0.03452(19) 0.02257(19) 0.03214(19) -0.00004(17) 0.00567(16) -0.00196(16)
Cr2 0.0383(2) 0.02274(19) 0.03053(19) 0.00090(17) 0.00561(16) -0.00119(16)
Al1 0.0512(4) 0.0390(4) 0.0274(4) -0.0032(3) 0.0075(3) -0.0065(4)
Al2 0.0401(5) 0.0340(5) 0.1210(8) 0.0097(5) 0.0079(5) -0.0051(4)
Al3 0.0539(5) 0.0367(4) 0.0319(4) -0.0044(3) 0.0091(3) -0.0007(4)
Al4 0.0428(4) 0.0348(4) 0.0657(5) 0.0067(4) 0.0062(4) -0.0054(4)
Cl1 0.0336(3) 0.0360(4) 0.1060(6) 0.0067(4) 0.0063(4) 0.0033(3)
Cl2 0.0402(3) 0.0251(3) 0.0763(5) 0.0011(3) 0.0065(3) 0.0025(3)
Cl3 0.0713(4) 0.0404(4) 0.0339(3) 0.0011(3) -0.0021(3) -0.0159(3)
Cl4 0.0414(3) 0.0264(3) 0.0678(4) 0.0001(3) 0.0060(3) 0.0021(3)
Cl5 0.0391(3) 0.0401(4) 0.0762(5) -0.0025(4) 0.0060(3) 0.0044(3)
Cl6 0.0673(4) 0.0384(4) 0.0343(3) 0.0014(3) -0.0018(3) -0.0108(3)
N1 0.0393(11) 0.0295(11) 0.0264(10) -0.0001(9) 0.0052(9) -0.0018(9)
N2 0.0236(9) 0.0245(10) 0.0287(10) -0.0005(8) 0.0033(8) -0.0021(8)
N3 0.0446(11) 0.0271(10) 0.0260(10) 0.0022(9) 0.0035(9) 0.0050(9)
N4 0.0431(11) 0.0282(11) 0.0296(10) 0.0004(9) 0.0045(9) 0.0020(9)
N5 0.0336(10) 0.0245(10) 0.0292(10) 0.0026(9) 0.0034(8) 0.0013(8)
N6 0.0481(12) 0.0293(11) 0.0292(10) 0.0051(9) 0.0057(9) 0.0017(10)
P1 0.0343(3) 0.0296(3) 0.0285(3) 0.0035(3) 0.0053(3) 0.0005(3)
P2 0.0362(3) 0.0267(3) 0.0313(3) -0.0037(3) 0.0045(3) -0.0021(3)
P3 0.0452(4) 0.0272(3) 0.0305(3) 0.0020(3) 0.0035(3) 0.0019(3)
P4 0.0364(3) 0.0301(3) 0.0302(3) -0.0006(3) 0.0060(3) -0.0011(3)
C1 0.0256(11) 0.0280(12) 0.0251(11) -0.0012(10) 0.0009(9) -0.0029(10)
C2 0.0347(12) 0.0309(13) 0.0294(12) -0.0054(11) 0.0019(10) 0.0022(11)
C3 0.0339(12) 0.0232(12) 0.0454(14) 0.0006(11) 0.0056(11) -0.0002(10)
C4 0.0358(12) 0.0245(12) 0.0303(12) 0.0021(10) 0.0025(10) -0.0002(10)
C5 0.0266(11) 0.0289(12) 0.0278(11) 0.0002(10) 0.0030(10) -0.0036(10)
C6 0.0429(13) 0.0328(13) 0.0303(12) 0.0020(11) 0.0076(11) -0.0041(11)
C7 0.0440(14) 0.0564(17) 0.0422(15) 0.0036(14) 0.0090(12) -0.0057(13)
C8 0.0548(16) 0.078(2) 0.0519(16) 0.0076(16) 0.0217(13) -0.0128(16)
C9 0.088(2) 0.0618(19) 0.0497(16) 0.0081(15) 0.0311(14) -0.0241(16)
C10 0.098(2) 0.0489(18) 0.0439(16) 0.0135(14) 0.0184(16) -0.0038(17)
C11 0.0597(16) 0.0430(16) 0.0384(14) 0.0079(13) 0.0125(13) 0.0031(14)
C12 0.0391(13) 0.0424(15) 0.0275(12) 0.0065(11) 0.0075(10) 0.0018(12)
C13 0.0443(14) 0.0475(16) 0.0424(15) 0.0032(13) -0.0003(12) 0.0085(13)
C14 0.0496(16) 0.073(2) 0.0573(18) -0.0024(16) 0.0039(14) 0.0261(15)
C15 0.0351(15) 0.100(3) 0.073(2) 0.001(2) 0.0094(15) 0.0063(17)
C16 0.0405(16) 0.082(2) 0.086(2) 0.009(2) 0.0131(16) -0.0073(16)
C17 0.0389(14) 0.0533(17) 0.0550(16) 0.0106(14) 0.0128(12) 0.0009(13)
C18 0.0434(13) 0.0393(14) 0.0310(13) -0.0040(12) 0.0057(11) -0.0087(12)
C19 0.0693(19) 0.0497(17) 0.0573(18) -0.0157(15) 0.0064(16) -0.0099(16)
C20 0.099(3) 0.0599(19) 0.0641(19) -0.0319(16) 0.0147(18) -0.0199(18)
C21 0.082(2) 0.091(2) 0.0524(18) -0.0249(17) 0.0071(17) -0.0380(18)
C22 0.0540(18) 0.098(3) 0.0557(19) -0.0154(19) -0.0031(16) -0.0090(18)
C23 0.0515(16) 0.0645(19) 0.0454(16) -0.0152(15) 0.0054(13) -0.0051(15)
C24 0.0326(12) 0.0289(13) 0.0425(14) -0.0026(11) 0.0043(11) 0.0026(11)
C25 0.0457(15) 0.0386(15) 0.0574(17) 0.0081(14) 0.0101(13) 0.0048(13)
C26 0.0432(16) 0.0609(19) 0.077(2) 0.0109(17) 0.0008(15) 0.0100(15)
C27 0.0425(15) 0.068(2) 0.098(2) 0.0092(19) 0.0249(15) 0.0101(15)
C28 0.0623(17) 0.074(2) 0.0683(18) 0.0118(17) 0.0339(14) 0.0111(16)
C29 0.0523(16) 0.0581(18) 0.0427(15) 0.0060(14) 0.0131(13) 0.0077(14)
C30 0.0931(13) 0.1040(15) 0.0513(10) 0.0248(10) -0.0106(10) -0.0141(12)
C31 0.0931(13) 0.1040(15) 0.0513(10) 0.0248(10) -0.0106(10) -0.0141(12)
C31' 0.0931(13) 0.1040(15) 0.0513(10) 0.0248(10) -0.0106(10) -0.0141(12)
C32 0.0931(13) 0.1040(15) 0.0513(10) 0.0248(10) -0.0106(10) -0.0141(12)
C33 0.0931(13) 0.1040(15) 0.0513(10) 0.0248(10) -0.0106(10) -0.0141(12)
C34 0.072(2) 0.074(2) 0.0638(19) -0.0173(17) 0.0258(15) 0.0028(18)
C35 0.129(3) 0.207(5) 0.094(3) -0.036(3) 0.035(2) 0.068(3)
C36 0.143(4) 0.366(8) 0.141(4) -0.048(4) 0.068(3) 0.106(4)
C37 0.252(7) 0.182(5) 0.115(3) -0.097(3) 0.052(4) -0.023(5)
C38 0.0670(19) 0.068(2) 0.168(3) 0.034(2) 0.0527(19) 0.0101(17)
C39 0.125(3) 0.081(2) 0.111(2) 0.0115(19) 0.037(2) 0.011(2)
C40 0.161(4) 0.078(3) 0.122(3) 0.002(2) 0.054(2) -0.028(3)
C41 0.168(4) 0.081(2) 0.117(3) 0.032(2) 0.051(3) 0.041(2)
C42 0.066(2) 0.0675(18) 0.156(3) -0.0261(18) -0.029(2) -0.0019(16)
C43 0.077(3) 0.070(3) 0.115(4) -0.022(3) -0.007(3) -0.009(2)
C44 0.089(4) 0.095(5) 0.131(4) -0.026(4) -0.009(3) -0.030(3)
C45 0.086(3) 0.078(4) 0.127(6) -0.025(4) -0.005(3) -0.003(3)
C43' 0.086(3) 0.067(3) 0.137(5) -0.021(3) -0.010(3) -0.008(2)
C44' 0.129(5) 0.078(4) 0.167(6) -0.034(4) 0.021(4) -0.029(3)
C45' 0.092(3) 0.067(4) 0.145(7) -0.024(4) -0.008(3) -0.001(3)
C46 0.0289(11) 0.0264(12) 0.0342(12) -0.0027(10) 0.0044(10) 0.0007(10)
C47 0.0357(13) 0.0281(13) 0.0425(14) -0.0068(11) 0.0072(11) 0.0022(11)
C48 0.0379(13) 0.0229(12) 0.0448(14) 0.0025(11) -0.0006(12) 0.0025(11)
C49 0.0340(12) 0.0305(13) 0.0370(13) 0.0071(11) 0.0007(11) 0.0005(11)
C50 0.0287(11) 0.0301(12) 0.0327(12) 0.0052(11) 0.0057(10) -0.0016(10)
C51 0.0632(16) 0.0319(14) 0.0345(13) -0.0060(12) 0.0070(13) -0.0079(13)
C52 0.082(2) 0.0471(17) 0.0548(18) 0.0132(15) 0.0090(16) -0.0031(16)
C53 0.137(3) 0.066(2) 0.0523(18) 0.0261(16) 0.021(2) -0.010(2)
C54 0.148(3) 0.082(2) 0.0553(19) -0.0007(18) 0.0452(19) -0.039(2)
C55 0.093(2) 0.112(3) 0.064(2) -0.007(2) 0.0320(18) -0.024(2)
C56 0.0674(18) 0.066(2) 0.0472(16) -0.0023(16) 0.0172(14) -0.0083(17)
C57 0.0502(15) 0.0357(14) 0.0348(13) -0.0003(12) 0.0045(12) 0.0035(12)
C58 0.0675(19) 0.0442(17) 0.0638(19) -0.0069(16) -0.0024(16) 0.0099(15)
C59 0.070(2) 0.069(2) 0.083(2) -0.0103(19) -0.0021(19) 0.0349(16)
C60 0.0448(17) 0.105(3) 0.096(3) -0.011(2) 0.0138(17) 0.0167(19)
C61 0.066(2) 0.078(2) 0.112(3) 0.017(2) 0.0309(19) 0.0002(19)
C62 0.0578(17) 0.0542(18) 0.0596(18) 0.0091(15) 0.0162(14) 0.0152(15)
C63 0.0416(13) 0.0278(13) 0.0371(13) -0.0055(11) 0.0075(11) -0.0030(11)
C64 0.0431(14) 0.0459(15) 0.0416(14) -0.0033(13) 0.0079(12) 0.0030(13)
C65 0.0536(15) 0.0559(18) 0.0533(16) -0.0033(14) 0.0240(13) -0.0084(14)
C66 0.0412(15) 0.072(2) 0.073(2) 0.0015(18) 0.0113(15) 0.0014(15)
C67 0.0460(17) 0.091(2) 0.070(2) 0.0156(19) 0.0073(16) 0.0080(17)
C68 0.0445(15) 0.0644(19) 0.0475(16) 0.0124(14) 0.0116(13) -0.0001(14)
C69 0.0393(13) 0.0409(14) 0.0332(13) 0.0005(12) 0.0057(11) -0.0091(12)
C70 0.0438(15) 0.075(2) 0.0456(16) -0.0149(15) 0.0038(13) 0.0009(15)
C71 0.0454(17) 0.114(3) 0.0510(18) -0.0186(19) -0.0074(15) 0.0006(19)
C72 0.0611(19) 0.083(2) 0.0490(17) -0.0098(17) -0.0020(15) -0.0221(17)
C73 0.086(2) 0.0544(18) 0.0580(18) -0.0270(15) 0.0023(17) -0.0034(17)
C74 0.0600(18) 0.0457(16) 0.0559(17) -0.0133(14) -0.0008(15) 0.0079(14)
C75 0.1009(15) 0.131(2) 0.1293(17) -0.0607(14) 0.0338(12) 0.0205(13)
C76 0.1009(15) 0.131(2) 0.1293(17) -0.0607(14) 0.0338(12) 0.0205(13)
C77 0.1009(15) 0.131(2) 0.1293(17) -0.0607(14) 0.0338(12) 0.0205(13)
C78 0.1009(15) 0.131(2) 0.1293(17) -0.0607(14) 0.0338(12) 0.0205(13)
C78' 0.1009(15) 0.131(2) 0.1293(17) -0.0607(14) 0.0338(12) 0.0205(13)
C79 0.087(2) 0.0469(17) 0.0319(14) -0.0011(13) -0.0003(15) -0.0079(16)
C80 0.118(3) 0.076(2) 0.0434(18) 0.0092(18) -0.006(2) 0.012(2)
C81 0.178(4) 0.096(3) 0.065(2) 0.022(2) -0.023(3) 0.031(3)
C82 0.097(3) 0.093(3) 0.098(3) 0.018(2) -0.033(2) -0.002(2)
C83 0.0884(15) 0.0773(19) 0.0878(15) 0.0191(13) 0.0269(12) 0.0011(15)
C84 0.0884(15) 0.0773(19) 0.0878(15) 0.0191(13) 0.0269(12) 0.0011(15)
C83' 0.0884(15) 0.0773(19) 0.0878(15) 0.0191(13) 0.0269(12) 0.0011(15)
C84' 0.0884(15) 0.0773(19) 0.0878(15) 0.0191(13) 0.0269(12) 0.0011(15)
C85 0.0884(15) 0.0773(19) 0.0878(15) 0.0191(13) 0.0269(12) 0.0011(15)
C86 0.0884(15) 0.0773(19) 0.0878(15) 0.0191(13) 0.0269(12) 0.0011(15)
C85' 0.0884(15) 0.0773(19) 0.0878(15) 0.0191(13) 0.0269(12) 0.0011(15)
C86' 0.0884(15) 0.0773(19) 0.0878(15) 0.0191(13) 0.0269(12) 0.0011(15)
C87 0.074(2) 0.062(2) 0.102(3) -0.029(2) -0.015(2) 0.0038(18)
C88 0.164(4) 0.072(3) 0.072(2) -0.005(2) 0.017(3) 0.002(3)
C89 0.103(3) 0.068(2) 0.116(3) -0.028(2) -0.002(3) 0.015(2)
C90 0.155(4) 0.080(3) 0.087(3) -0.022(2) 0.018(3) -0.019(3)

loop_
_atom_type_symbol
_atom_type_description
_atom_type_scat_dispersion_real
_atom_type_scat_dispersion_imag
_atom_type_scat_source
C C 0.0033 0.0016 'International Tables Vol C Tables 4.2.6.8 and 6.1.1.4'
H H 0.0000 0.0000 'International Tables Vol C Tables 4.2.6.8 and 6.1.1.4'
N N 0.0061 0.0033 'International Tables Vol C Tables 4.2.6.8 and 6.1.1.4'
Al Al 0.0645 0.0514 'International Tables Vol C Tables 4.2.6.8 and 6.1.1.4'
P P 0.1023 0.0942 'International Tables Vol C Tables 4.2.6.8 and 6.1.1.4'
Cl Cl 0.1484 0.1585 'International Tables Vol C Tables 4.2.6.8 and 6.1.1.4'
Cr Cr 0.3209 0.6236 'International Tables Vol C Tables 4.2.6.8 and 6.1.1.4'

loop_
_geom_angle_atom_site_label_1
_geom_angle_atom_site_label_2
_geom_angle_atom_site_label_3
_geom_angle
N2 Cr1 Cl2 174.27(5)
N2 Cr1 P1 77.40(5)
Cl2 Cr1 P1 99.42(3)
N2 Cr1 P2 80.93(5)
Cl2 Cr1 P2 99.62(3)
P1 Cr1 P2 145.30(3)
N2 Cr1 Cl1 100.53(5)
Cl2 Cr1 Cl1 84.92(3)
P1 Cr1 Cl1 107.14(3)
P2 Cr1 Cl1 103.21(3)
N5 Cr2 P3 77.54(5)
N5 Cr2 Cl4 171.03(6)
P3 Cr2 Cl4 99.75(3)
N5 Cr2 P4 80.76(6)
P3 Cr2 P4 145.07(3)
Cl4 Cr2 P4 97.45(3)
N5 Cr2 Cl5 104.33(6)
P3 Cr2 Cl5 111.68(3)
Cl4 Cr2 Cl5 84.62(3)
P4 Cr2 Cl5 99.99(3)
C30 Al1 N1 114.94(14)
C30 Al1 C34 112.57(16)
N1 Al1 C34 106.54(12)
C30 Al1 Cl3 108.64(12)
N1 Al1 Cl3 103.12(7)
C34 Al1 Cl3 110.63(11)
C42 Al2 C38 128.01(18)
C42 Al2 Cl1 104.04(12)
C38 Al2 Cl1 106.74(13)
C42 Al2 Cl2 109.97(14)
C38 Al2 Cl2 108.35(12)
Cl1 Al2 Cl2 94.26(4)
N4 Al3 C79 115.51(11)
N4 Al3 C75 106.90(15)
C79 Al3 C75 111.97(17)
N4 Al3 Cl6 103.50(7)
C79 Al3 Cl6 107.51(10)
C75 Al3 Cl6 111.17(15)
C83' Al4 C87 112.4(3)
C87 Al4 C83 132.2(2)
C83' Al4 Cl5 111.7(3)
C87 Al4 Cl5 110.05(12)
C83 Al4 Cl5 98.24(16)
C83' Al4 Cl4 117.6(2)
C87 Al4 Cl4 109.10(12)
C83 Al4 Cl4 106.02(19)
Cl5 Al4 Cl4 94.58(4)
Al2 Cl1 Cr1 88.66(3)
Al2 Cl2 Cr1 91.94(3)
Al4 Cl4 Cr2 92.07(3)
Al4 Cl5 Cr2 88.73(3)
C1 N1 P1 114.52(15)
C1 N1 Al1 122.85(15)
P1 N1 Al1 122.61(11)
C5 N2 C1 118.41(19)
C5 N2 Cr1 119.05(15)
C1 N2 Cr1 121.64(15)
C5 N3 P2 123.36(16)
C46 N4 P3 114.99(16)
C46 N4 Al3 122.81(16)
P3 N4 Al3 121.99(11)
C50 N5 C46 118.33(19)
C50 N5 Cr2 119.25(15)
C46 N5 Cr2 121.66(15)
C50 N6 P4 122.97(16)
N1 P1 C6 106.87(11)
N1 P1 C12 108.84(11)
C6 P1 C12 109.45(11)
N1 P1 Cr1 102.97(7)
C6 P1 Cr1 120.72(8)
C12 P1 Cr1 107.39(8)
N3 P2 C18 103.75(11)
N3 P2 C24 108.82(11)
C18 P2 C24 105.50(12)
N3 P2 Cr1 95.05(7)
C18 P2 Cr1 126.92(9)
C24 P2 Cr1 114.53(8)
N4 P3 C57 108.31(11)
N4 P3 C51 107.13(11)
C57 P3 C51 109.54(13)
N4 P3 Cr2 103.11(7)
C57 P3 Cr2 105.33(9)
C51 P3 Cr2 122.65(9)
N6 P4 C69 104.17(11)
N6 P4 C63 110.00(11)
C69 P4 C63 106.57(12)
N6 P4 Cr2 95.52(7)
C69 P4 Cr2 125.78(9)
C63 P4 Cr2 113.11(8)
N2 C1 C2 120.0(2)
N2 C1 N1 119.7(2)
C2 C1 N1 120.3(2)
C3 C2 C1 119.7(2)
C4 C3 C2 120.8(2)
C3 C4 C5 117.8(2)
N2 C5 C4 122.9(2)
N2 C5 N3 117.0(2)
C4 C5 N3 120.0(2)
C11 C6 C7 119.2(2)
C11 C6 P1 123.7(2)
C7 C6 P1 116.93(19)
C8 C7 C6 119.7(3)
C9 C8 C7 120.3(3)
C8 C9 C10 120.3(3)
C9 C10 C11 120.6(3)
C10 C11 C6 119.9(3)
C17 C12 C13 119.2(2)
C17 C12 P1 120.7(2)
C13 C12 P1 119.6(2)
C14 C13 C12 119.8(3)
C15 C14 C13 120.5(3)
C14 C15 C16 120.2(3)
C15 C16 C17 120.4(3)
C12 C17 C16 119.8(3)
C23 C18 C19 118.8(3)
C23 C18 P2 121.5(2)
C19 C18 P2 119.5(2)
C20 C19 C18 119.7(3)
C21 C20 C19 120.0(3)
C22 C21 C20 120.6(3)
C21 C22 C23 120.2(3)
C18 C23 C22 120.5(3)
C25 C24 C29 118.4(2)
C25 C24 P2 118.3(2)
C29 C24 P2 123.22(19)
C26 C25 C24 121.2(3)
C25 C26 C27 120.0(3)
C26 C27 C28 119.8(3)
C29 C28 C27 120.4(3)
C28 C29 C24 120.1(3)
C31' C30 Al1 136.6(4)
C31 C30 Al1 133.3(3)
C30 C31 C32 110.1(4)
C30 C31 C33 113.3(4)
C32 C31 C33 103.5(3)
C30 C31' C33 127.7(5)
C30 C31' C32 117.7(5)
C33 C31' C32 114.6(5)
C35 C34 Al1 123.3(3)
C37 C35 C34 118.7(5)
C37 C35 C36 110.7(5)
C34 C35 C36 112.5(4)
C39 C38 Al2 122.6(3)
C38 C39 C41 114.0(4)
C38 C39 C40 113.3(4)
C41 C39 C40 110.6(4)
C43 C42 Al2 109.2(4)
C43' C42 Al2 129.5(4)
C44 C43 C42 106.8(6)
C44 C43 C45 108.1(6)
C42 C43 C45 108.4(5)
C44' C43' C45' 111.5(6)
C44' C43' C42 104.4(6)
C45' C43' C42 110.9(6)
N5 C46 C47 120.1(2)
N5 C46 N4 119.2(2)
C47 C46 N4 120.7(2)
C48 C47 C46 119.6(2)
C49 C48 C47 120.6(2)
C48 C49 C50 118.3(2)
N5 C50 C49 122.6(2)
N5 C50 N6 117.0(2)
C49 C50 N6 120.4(2)
C56 C51 C52 119.1(3)
C56 C51 P3 116.6(2)
C52 C51 P3 124.2(2)
C53 C52 C51 119.3(3)
C54 C53 C52 121.7(3)
C53 C54 C55 119.7(4)
C54 C55 C56 120.8(4)
C51 C56 C55 119.4(3)
C62 C57 C58 117.7(3)
C62 C57 P3 120.0(2)
C58 C57 P3 121.7(2)
C59 C58 C57 120.2(3)
C60 C59 C58 120.8(3)
C59 C60 C61 120.0(3)
C62 C61 C60 119.3(3)
C61 C62 C57 121.9(3)
C64 C63 C68 118.3(2)
C64 C63 P4 123.88(19)
C68 C63 P4 117.7(2)
C65 C64 C63 119.8(2)
C66 C65 C64 120.6(3)
C67 C66 C65 119.8(3)
C66 C67 C68 120.5(3)
C67 C68 C63 121.0(3)
C70 C69 C74 118.9(3)
C70 C69 P4 119.8(2)
C74 C69 P4 120.9(2)
C69 C70 C71 119.5(3)
C72 C71 C70 121.2(3)
C71 C72 C73 119.4(3)
C74 C73 C72 119.7(3)
C73 C74 C69 121.3(3)
C76 C75 Al3 125.8(3)
C77 C76 C75 124.4(4)
C77 C76 C78 98.8(5)
C75 C76 C78 121.7(5)
C77 C76 C78' 120.3(5)
C75 C76 C78' 112.7(5)
C80 C79 Al3 130.4(2)
C79 C80 C82 112.6(3)
C79 C80 C81 112.9(3)
C82 C80 C81 107.4(3)
C84 C83 Al4 119.2(4)
C83 C84 C86 99.6(4)
C83 C84 C85 96.3(4)
C86 C84 C85 101.8(4)
C84' C83' Al4 122.6(5)
C83' C84' C86' 97.4(6)
C83' C84' C85' 97.7(5)
C86' C84' C85' 84.5(5)
C88 C87 Al4 121.3(3)
C89 C88 C87 119.7(4)
C89 C88 C90 112.3(3)
C87 C88 C90 113.8(4)
C97 C91 C96 127.7(5)
C97 C91 C92 116.4(5)
C96 C91 C92 115.9(5)
C93 C92 C91 120.4(5)
C92 C93 C94 129.5(5)
C95 C94 C93 103.2(4)
C94 C95 C96 131.2(5)
C91 C96 C95 119.8(5)

loop_
_geom_bond_atom_site_label_1
_geom_bond_atom_site_label_2
_geom_bond_distance
Cr1 N2 2.0632(18)
Cr1 Cl2 2.3883(7)
Cr1 P1 2.3940(7)
Cr1 P2 2.4416(8)
Cr1 Cl1 2.5552(8)
Cr2 N5 2.0671(19)
Cr2 P3 2.3922(7)
Cr2 Cl4 2.3960(7)
Cr2 P4 2.4285(8)
Cr2 Cl5 2.5611(8)
Al1 C30 1.958(4)
Al1 N1 1.961(2)
Al1 C34 1.980(3)
Al1 Cl3 2.2411(11)
Al2 C42 1.944(5)
Al2 C38 1.945(4)
Al2 Cl1 2.2581(11)
Al2 Cl2 2.2983(11)
Al3 N4 1.958(2)
Al3 C79 1.964(3)
Al3 C75 1.975(4)
Al3 Cl6 2.2351(11)
Al4 C83' 1.911(7)
Al4 C87 1.937(4)
Al4 C83 1.989(5)
Al4 Cl5 2.2541(11)
Al4 Cl4 2.2905(11)
N1 C1 1.399(3)
N1 P1 1.686(2)
N2 C5 1.366(3)
N2 C1 1.368(3)
N3 C5 1.387(3)
N3 P2 1.678(2)
N4 C46 1.397(3)
N4 P3 1.688(2)
N5 C50 1.365(3)
N5 C46 1.376(3)
N6 C50 1.383(3)
N6 P4 1.683(2)
P1 C6 1.806(3)
P1 C12 1.816(3)
P2 C18 1.807(3)
P2 C24 1.808(3)
P3 C57 1.804(3)
P3 C51 1.806(3)
P4 C69 1.803(3)
P4 C63 1.804(3)
C1 C2 1.397(3)
C2 C3 1.378(3)
C3 C4 1.370(3)
C4 C5 1.382(3)
C6 C11 1.391(4)
C6 C7 1.400(4)
C7 C8 1.384(4)
C8 C9 1.369(4)
C9 C10 1.375(5)
C10 C11 1.376(4)
C12 C17 1.385(4)
C12 C13 1.391(4)
C13 C14 1.383(4)
C14 C15 1.363(5)
C15 C16 1.365(5)
C16 C17 1.386(4)
C18 C23 1.375(4)
C18 C19 1.389(4)
C19 C20 1.387(4)
C20 C21 1.368(5)
C21 C22 1.346(5)
C22 C23 1.385(4)
C24 C25 1.388(4)
C24 C29 1.402(4)
C25 C26 1.369(4)
C26 C27 1.381(5)
C27 C28 1.382(5)
C28 C29 1.375(4)
C30 C31' 1.365(7)
C30 C31 1.427(6)
C31 C32 1.577(5)
C31 C33 1.583(6)
C31' C33 1.437(7)
C31' C32 1.511(7)
C34 C35 1.444(6)
C35 C37 1.426(7)
C35 C36 1.555(7)
C38 C39 1.443(6)
C39 C41 1.471(6)
C39 C40 1.540(6)
C42 C43 1.499(8)
C42 C43' 1.635(9)
C43 C44 1.485(9)
C43 C45 1.516(9)
C43' C44' 1.489(10)
C43' C45' 1.506(8)
C46 C47 1.392(3)
C47 C48 1.378(3)
C48 C49 1.373(4)
C49 C50 1.376(3)
C51 C56 1.382(4)
C51 C52 1.406(4)
C52 C53 1.376(5)
C53 C54 1.348(6)
C54 C55 1.370(5)
C55 C56 1.394(5)
C57 C62 1.379(4)
C57 C58 1.388(4)
C58 C59 1.384(5)
C59 C60 1.353(5)
C60 C61 1.375(5)
C61 C62 1.374(5)
C63 C64 1.389(4)
C63 C68 1.394(4)
C64 C65 1.383(4)
C65 C66 1.377(4)
C66 C67 1.361(5)
C67 C68 1.367(4)
C69 C70 1.379(4)
C69 C74 1.380(4)
C70 C71 1.390(4)
C71 C72 1.361(5)
C72 C73 1.381(5)
C73 C74 1.373(4)
C75 C76 1.411(6)
C76 C77 1.376(6)
C76 C78 1.530(8)
C76 C78' 1.572(8)
C79 C80 1.497(5)
C80 C82 1.537(6)
C80 C81 1.540(5)
C83 C84 1.576(7)
C84 C86 1.640(6)
C84 C85 1.654(7)
C83' C84' 1.578(8)
C84' C86' 1.630(9)
C84' C85' 1.669(9)
C87 C88 1.456(6)
C88 C89 1.446(6)
C88 C90 1.548(6)
C91 C97 1.328(6)
C91 C96 1.372(7)
C91 C92 1.401(7)
C92 C93 1.273(6)
C93 C94 1.531(7)
C94 C95 1.352(7)
C95 C96 1.376(6)

loop_
_geom_torsion_atom_site_label_1
_geom_torsion_atom_site_label_2
_geom_torsion_atom_site_label_3
_geom_torsion_atom_site_label_4
_geom_torsion
C1 N1 P1 C6 138.87(17)
Al1 N1 P1 C6 -42.71(16)
C1 N1 P1 C12 -103.02(17)
Al1 N1 P1 C12 75.40(15)
C1 N1 P1 Cr1 10.73(17)
Al1 N1 P1 Cr1 -170.86(10)
C5 N3 P2 C18 -144.78(19)
C5 N3 P2 C24 103.3(2)
C5 N3 P2 Cr1 -14.81(19)
C46 N4 P3 C57 102.94(18)
Al3 N4 P3 C57 -71.90(16)
C46 N4 P3 C51 -138.99(18)
Al3 N4 P3 C51 46.17(17)
C46 N4 P3 Cr2 -8.34(18)
Al3 N4 P3 Cr2 176.82(10)
C50 N6 P4 C69 144.09(19)
C50 N6 P4 C63 -102.0(2)
C50 N6 P4 Cr2 15.03(19)
C5 N2 C1 C2 -6.8(3)
Cr1 N2 C1 C2 162.21(17)
C5 N2 C1 N1 172.94(19)
Cr1 N2 C1 N1 -18.0(3)
P1 N1 C1 N2 2.1(3)
Al1 N1 C1 N2 -176.29(15)
P1 N1 C1 C2 -178.13(18)
Al1 N1 C1 C2 3.5(3)
N2 C1 C2 C3 3.0(3)
N1 C1 C2 C3 -176.7(2)
C1 C2 C3 C4 1.8(4)
C2 C3 C4 C5 -2.7(4)
C1 N2 C5 C4 6.1(3)
Cr1 N2 C5 C4 -163.25(18)
C1 N2 C5 N3 -174.29(19)
Cr1 N2 C5 N3 16.4(3)
C3 C4 C5 N2 -1.3(3)
C3 C4 C5 N3 179.1(2)
P2 N3 C5 N2 2.2(3)
P2 N3 C5 C4 -178.11(18)
N1 P1 C6 C11 133.5(2)
C12 P1 C6 C11 15.8(3)
Cr1 P1 C6 C11 -109.5(2)
N1 P1 C6 C7 -50.9(2)
C12 P1 C6 C7 -168.6(2)
Cr1 P1 C6 C7 66.1(2)
C11 C6 C7 C8 -1.5(4)
P1 C6 C7 C8 -177.4(2)
C6 C7 C8 C9 2.4(5)
C7 C8 C9 C10 -2.4(5)
C8 C9 C10 C11 1.4(5)
C9 C10 C11 C6 -0.5(4)
C7 C6 C11 C10 0.6(4)
P1 C6 C11 C10 176.1(2)
N1 P1 C12 C17 2.0(2)
C6 P1 C12 C17 118.5(2)
Cr1 P1 C12 C17 -108.8(2)
N1 P1 C12 C13 174.4(2)
C6 P1 C12 C13 -69.2(2)
Cr1 P1 C12 C13 63.6(2)
C17 C12 C13 C14 1.2(4)
P1 C12 C13 C14 -171.3(2)
C12 C13 C14 C15 -0.9(4)
C13 C14 C15 C16 0.5(5)
C14 C15 C16 C17 -0.5(5)
C13 C12 C17 C16 -1.1(4)
P1 C12 C17 C16 171.2(2)
C15 C16 C17 C12 0.8(5)
N3 P2 C18 C23 28.5(3)
C24 P2 C18 C23 142.9(2)
Cr1 P2 C18 C23 -78.7(3)
N3 P2 C18 C19 -155.3(2)
C24 P2 C18 C19 -40.9(3)
Cr1 P2 C18 C19 97.5(2)
C23 C18 C19 C20 1.0(5)
P2 C18 C19 C20 -175.3(3)
C18 C19 C20 C21 -1.2(5)
C19 C20 C21 C22 1.0(6)
C20 C21 C22 C23 -0.8(6)
C19 C18 C23 C22 -0.8(4)
P2 C18 C23 C22 175.5(2)
C21 C22 C23 C18 0.6(5)
N3 P2 C24 C25 -113.5(2)
C18 P2 C24 C25 135.7(2)
Cr1 P2 C24 C25 -8.6(2)
N3 P2 C24 C29 64.1(2)
C18 P2 C24 C29 -46.7(3)
Cr1 P2 C24 C29 169.1(2)
C29 C24 C25 C26 -0.8(4)
P2 C24 C25 C26 177.0(2)
C24 C25 C26 C27 2.1(5)
C25 C26 C27 C28 -2.7(5)
C26 C27 C28 C29 2.0(5)
C27 C28 C29 C24 -0.7(5)
C25 C24 C29 C28 0.0(4)
P2 C24 C29 C28 -177.6(2)
C31' C30 C31 C32 -64.1(9)
Al1 C30 C31 C32 -173.5(3)
C31' C30 C31 C33 51.2(9)
Al1 C30 C31 C33 -58.2(6)
C31 C30 C31' C33 -95.0(12)
Al1 C30 C31' C33 -2.8(11)
C31 C30 C31' C32 85.0(11)
Al1 C30 C31' C32 177.1(3)
C30 C31' C32 C31 -84.1(10)
C33 C31' C32 C31 95.9(10)
C30 C31 C32 C31' 63.7(9)
C33 C31 C32 C31' -57.6(8)
C30 C31' C33 C31 89.8(11)
C32 C31' C33 C31 -90.1(11)
C30 C31 C33 C31' -55.5(9)
C32 C31 C33 C31' 63.7(9)
Al1 C34 C35 C37 -54.2(6)
Al1 C34 C35 C36 174.2(4)
Al2 C38 C39 C41 53.1(5)
Al2 C38 C39 C40 -179.3(3)
C43' C42 C43 C44 64.9(7)
Al2 C42 C43 C44 -159.2(5)
C43' C42 C43 C45 -51.4(7)
Al2 C42 C43 C45 84.5(6)
C43 C42 C43' C44' -13.8(6)
Al2 C42 C43' C44' -72.2(6)
C43 C42 C43' C45' 106.5(10)
Al2 C42 C43' C45' 48.1(8)
C50 N5 C46 C47 8.0(3)
Cr2 N5 C46 C47 -161.88(18)
C50 N5 C46 N4 -171.1(2)
Cr2 N5 C46 N4 19.0(3)
P3 N4 C46 N5 -4.5(3)
Al3 N4 C46 N5 170.30(16)
P3 N4 C46 C47 176.35(18)
Al3 N4 C46 C47 -8.9(3)
N5 C46 C47 C48 -3.9(4)
N4 C46 C47 C48 175.2(2)
C46 C47 C48 C49 -1.9(4)
C47 C48 C49 C50 3.4(4)
C46 N5 C50 C49 -6.6(3)
Cr2 N5 C50 C49 163.53(18)
C46 N5 C50 N6 173.8(2)
Cr2 N5 C50 N6 -16.1(3)
C48 C49 C50 N5 0.9(4)
C48 C49 C50 N6 -179.5(2)
P4 N6 C50 N5 -2.5(3)
P4 N6 C50 C49 177.87(18)
N4 P3 C51 C56 56.0(2)
C57 P3 C51 C56 173.3(2)
Cr2 P3 C51 C56 -62.6(2)
N4 P3 C51 C52 -127.7(2)
C57 P3 C51 C52 -10.4(3)
Cr2 P3 C51 C52 113.7(2)
C56 C51 C52 C53 1.4(4)
P3 C51 C52 C53 -174.8(2)
C51 C52 C53 C54 -1.3(5)
C52 C53 C54 C55 0.1(6)
C53 C54 C55 C56 1.1(6)
C52 C51 C56 C55 -0.3(4)
P3 C51 C56 C55 176.2(3)
C54 C55 C56 C51 -1.0(5)
N4 P3 C57 C62 -12.0(3)
C51 P3 C57 C62 -128.5(2)
Cr2 P3 C57 C62 97.8(2)
N4 P3 C57 C58 176.8(2)
C51 P3 C57 C58 60.2(3)
Cr2 P3 C57 C58 -73.4(2)
C62 C57 C58 C59 2.3(4)
P3 C57 C58 C59 173.8(2)
C57 C58 C59 C60 -1.7(5)
C58 C59 C60 C61 -0.3(6)
C59 C60 C61 C62 1.6(6)
C60 C61 C62 C57 -1.0(5)
C58 C57 C62 C61 -1.0(5)
P3 C57 C62 C61 -172.6(3)
N6 P4 C63 C64 -57.7(2)
C69 P4 C63 C64 54.7(2)
Cr2 P4 C63 C64 -163.1(2)
N6 P4 C63 C68 118.9(2)
C69 P4 C63 C68 -128.7(2)
Cr2 P4 C63 C68 13.5(2)
C68 C63 C64 C65 0.5(4)
P4 C63 C64 C65 177.1(2)
C63 C64 C65 C66 0.2(4)
C64 C65 C66 C67 -1.3(5)
C65 C66 C67 C68 1.8(5)
C66 C67 C68 C63 -1.1(5)
C64 C63 C68 C67 -0.1(4)
P4 C63 C68 C67 -176.8(3)
N6 P4 C69 C70 -39.7(3)
C63 P4 C69 C70 -156.0(2)
Cr2 P4 C69 C70 68.0(3)
N6 P4 C69 C74 148.4(2)
C63 P4 C69 C74 32.1(3)
Cr2 P4 C69 C74 -103.9(2)
C74 C69 C70 C71 0.2(4)
P4 C69 C70 C71 -171.8(2)
C69 C70 C71 C72 0.4(5)
C70 C71 C72 C73 -2.0(5)
C71 C72 C73 C74 2.9(5)
C72 C73 C74 C69 -2.3(5)
C70 C69 C74 C73 0.7(5)
P4 C69 C74 C73 172.7(2)
Al3 C75 C76 C77 35.7(7)
Al3 C75 C76 C78 165.5(5)
Al3 C75 C76 C78' -162.5(5)
Al3 C79 C80 C82 64.3(4)
Al3 C79 C80 C81 -173.9(3)
Al4 C83 C84 C86 80.5(5)
Al4 C83 C84 C85 -176.3(4)
Al4 C83' C84' C86' -82.6(7)
Al4 C83' C84' C85' -168.0(6)
Al4 C87 C88 C89 38.5(6)
Al4 C87 C88 C90 175.3(3)
C97 C91 C92 C93 179.9(5)
C96 C91 C92 C93 2.2(7)
C91 C92 C93 C94 -1.6(8)
C92 C93 C94 C95 1.2(7)
C93 C94 C95 C96 -2.0(7)
C97 C91 C96 C95 179.8(5)
C92 C91 C96 C95 -2.8(7)
C94 C95 C96 C91 3.1(8)
